data_1512369
loop_
_publ_author_name
'Race, Nicholas J.'
'Bower, John F.'

_publ_section_title
;
 Palladium catalyzed cyclizations of oxime esters with 1,2-disubstituted
 alkenes: synthesis of dihydropyrroles.
;
_journal_issue 17
_journal_name_full 'Organic letters'
_journal_page_first 4616
_journal_page_last 4619
_journal_paper_doi 10.1021/ol4023112
_journal_volume 15
_journal_year 2013
_chemical_formula_moiety 'C31 H29 N O2 S'
_chemical_formula_sum 'C31 H29 N O2 S'
_chemical_formula_weight 479.61
_chemical_name_systematic
;
 ?
;
_space_group_IT_number 14
_symmetry_cell_setting monoclinic
_symmetry_space_group_name_Hall '-P 2ybc'
_symmetry_space_group_name_H-M 'P 1 21/c 1'
_atom_sites_solution_hydrogens geom
_atom_sites_solution_primary direct
_atom_sites_solution_secondary difmap
_audit_creation_method SHELXL-2012
_cell_angle_alpha 90
_cell_angle_beta 99.720(8)
_cell_angle_gamma 90
_cell_formula_units_Z 4
_cell_length_a 6.0997(18)
_cell_length_b 14.647(4)
_cell_length_c 27.856(7)
_cell_measurement_reflns_used 1115
_cell_measurement_temperature 100(2)
_cell_measurement_theta_max 35.00
_cell_measurement_theta_min 3.22
_cell_volume 2453.0(12)
_computing_cell_refinement 'Bruker Apex2'
_computing_data_collection 'Bruker Apex2'
_computing_data_reduction 'Bruker SAINT V7.68A'
_computing_molecular_graphics 'Bruker ShelxLE (Huebscle, 2013)'
_computing_structure_refinement 'SHELXL-2013 (Sheldrick, 2008)'
_computing_structure_solution 'SHELXS-97 (Sheldrick, 2008)'
_diffrn_ambient_temperature 100(2)
_diffrn_measured_fraction_theta_full 0.517
_diffrn_measured_fraction_theta_max 0.548
_diffrn_measurement_device_type 'Bruker Microstar with CCD area detector'
_diffrn_measurement_method 'phi and omega scans'
_diffrn_radiation_source 'rotating anode'
_diffrn_radiation_type CuK\a
_diffrn_radiation_wavelength 1.54178
_diffrn_reflns_av_unetI/netI 0.1616
_diffrn_reflns_Laue_measured_fraction_full 0.517
_diffrn_reflns_Laue_measured_fraction_max 0.548
_diffrn_reflns_limit_h_max 5
_diffrn_reflns_limit_h_min -5
_diffrn_reflns_limit_k_max 0
_diffrn_reflns_limit_k_min -16
_diffrn_reflns_limit_l_max 3
_diffrn_reflns_limit_l_min -32
_diffrn_reflns_number 2299
_diffrn_reflns_point_group_measured_fraction_full 0.517
_diffrn_reflns_point_group_measured_fraction_max 0.548
_diffrn_reflns_theta_full 67.679
_diffrn_reflns_theta_max 65.757
_diffrn_reflns_theta_min 3.219
_exptl_absorpt_coefficient_mu 1.395
_exptl_absorpt_correction_T_max 0.8642
_exptl_absorpt_correction_T_min 0.5929
_exptl_absorpt_correction_type multi-scan
_exptl_absorpt_process_details 'SADABS V2008/1'
_exptl_crystal_colour colourless
_exptl_crystal_density_diffrn 1.299
_exptl_crystal_description needle
_exptl_crystal_F_000 1016
_exptl_crystal_size_max 0.11
_exptl_crystal_size_mid 0.01
_exptl_crystal_size_min 0.01
_refine_diff_density_max 0.468
_refine_diff_density_min -0.685
_refine_diff_density_rms 0.115
_refine_ls_extinction_method none
_refine_ls_goodness_of_fit_ref 1.162
_refine_ls_hydrogen_treatment constr
_refine_ls_matrix_type full
_refine_ls_number_parameters 318
_refine_ls_number_reflns 2299
_refine_ls_number_restraints 0
_refine_ls_restrained_S_all 1.162
_refine_ls_R_factor_all 0.2275
_refine_ls_R_factor_gt 0.1275
_refine_ls_shift/su_max 0.001
_refine_ls_shift/su_mean 0.000
_refine_ls_structure_factor_coef Fsqd
_refine_ls_weighting_details
;
 w=1/[\s^2^(Fo^2^)+(0.2000P)^2^]
 where P=(Fo^2^+2Fc^2^)/3
;
_refine_ls_weighting_scheme calc
_refine_ls_wR_factor_gt 0.2853
_refine_ls_wR_factor_ref 0.3513
_reflns_Friedel_coverage 0.000
_reflns_number_gt 1203
_reflns_number_total 2299
_reflns_threshold_expression 'I > 2\s(I)'
_cod_data_source_file ol4023112_si_002.cif
_cod_data_source_block NR0662
_cod_original_sg_symbol_H-M 'P 21/c'
_cod_database_code 1512369
_shelx_space_group_comment
;
The symmetry employed for this shelxl refinement is uniquely defined
by the following loop, which should always be used as a source of
symmetry information in preference to the above space-group names.
They are only intended as comments.
;
_shelxl_version_number 2012-9

loop_
_space_group_symop_operation_xyz
'x, y, z'
'-x, y+1/2, -z+1/2'
'-x, -y, -z'
'x, -y-1/2, z-1/2'

loop_
_atom_site_label
_atom_site_type_symbol
_atom_site_fract_x
_atom_site_fract_y
_atom_site_fract_z
_atom_site_U_iso_or_equiv
_atom_site_adp_type
_atom_site_occupancy
_atom_site_site_symmetry_order
_atom_site_calc_flag
_atom_site_refinement_flags_posn
_atom_site_refinement_flags_adp
S1 S 1.2739(11) 0.8193(3) 0.37207(11) 0.068(2) Uani 1 1 d . .
O1 O 1.442(2) 0.7693(7) 0.3514(3) 0.078(6) Uani 1 1 d . .
O2 O 1.343(2) 0.8951(6) 0.4035(3) 0.052(4) Uani 1 1 d . .
N2 N 1.141(3) 0.7500(7) 0.4034(3) 0.069(6) Uani 1 1 d . .
C1 C 1.100(3) 0.6550(9) 0.3840(4) 0.055(7) Uani 1 1 d . .
H1 H 1.2385 0.6283 0.3751 0.066 Uiso 1 1 calc R U
C2 C 1.034(3) 0.6046(9) 0.4288(4) 0.051(6) Uani 1 1 d . .
H2 H 0.8788 0.6210 0.4327 0.061 Uiso 1 1 calc R U
C3 C 1.203(4) 0.6450(8) 0.4709(4) 0.076(8) Uani 1 1 d . .
H3A H 1.3496 0.6144 0.4731 0.091 Uiso 1 1 calc R U
H3B H 1.1504 0.6379 0.5024 0.091 Uiso 1 1 calc R U
C4 C 1.221(4) 0.7478(9) 0.4578(4) 0.068(8) Uani 1 1 d . .
H4 H 1.3797 0.7680 0.4652 0.082 Uiso 1 1 calc R U
C5 C 0.910(4) 0.6556(8) 0.3398(4) 0.070(8) Uani 1 1 d . .
H5 H 0.7670 0.6770 0.3435 0.084 Uiso 1 1 calc R U
C6 C 0.946(3) 0.6261(8) 0.2960(4) 0.049(6) Uani 1 1 d . .
H6 H 1.0860 0.5994 0.2936 0.059 Uiso 1 1 calc R U
C7 C 0.773(5) 0.6337(11) 0.2507(5) 0.071(9) Uani 1 1 d . .
C8 C 0.838(4) 0.5991(9) 0.2073(4) 0.058(7) Uani 1 1 d . .
H8 H 0.9796 0.5719 0.2080 0.069 Uiso 1 1 calc R U
C9 C 0.687(4) 0.6062(11) 0.1638(5) 0.082(10) Uani 1 1 d . .
H9 H 0.7213 0.5794 0.1350 0.098 Uiso 1 1 calc R U
C10 C 0.488(5) 0.6520(10) 0.1625(5) 0.090(11) Uani 1 1 d . .
H10 H 0.3941 0.6621 0.1321 0.109 Uiso 1 1 calc R U
C11 C 0.422(4) 0.6839(8) 0.2058(4) 0.060(7) Uani 1 1 d . .
H11 H 0.2793 0.7103 0.2051 0.072 Uiso 1 1 calc R U
C12 C 0.570(5) 0.6761(11) 0.2497(5) 0.075(9) Uani 1 1 d . .
H12 H 0.5312 0.6999 0.2789 0.090 Uiso 1 1 calc R U
C13 C 1.057(5) 0.4995(12) 0.4231(5) 0.086(10) Uani 1 1 d . .
C14 C 0.868(4) 0.4541(11) 0.4024(4) 0.066(8) Uani 1 1 d . .
H14 H 0.7358 0.4886 0.3935 0.079 Uiso 1 1 calc R U
C15 C 0.859(5) 0.3599(12) 0.3935(5) 0.081(9) Uani 1 1 d . .
H15 H 0.7252 0.3299 0.3795 0.097 Uiso 1 1 calc R U
C16 C 1.065(5) 0.3118(12) 0.4072(5) 0.087(11) Uani 1 1 d . .
H16 H 1.0713 0.2477 0.4023 0.105 Uiso 1 1 calc R U
C17 C 1.252(4) 0.3587(10) 0.4273(5) 0.080(9) Uani 1 1 d . .
H17 H 1.3870 0.3254 0.4355 0.096 Uiso 1 1 calc R U
C18 C 1.258(4) 0.4530(13) 0.4366(6) 0.074(8) Uani 1 1 d . .
H18 H 1.3904 0.4833 0.4512 0.089 Uiso 1 1 calc R U
C19 C 1.071(4) 0.8133(10) 0.4843(5) 0.059(8) Uani 1 1 d . .
C20 C 1.188(4) 0.8543(9) 0.5269(4) 0.065(8) Uani 1 1 d . .
H20 H 1.3407 0.8403 0.5373 0.078 Uiso 1 1 calc R U
C21 C 1.083(5) 0.9138(10) 0.5531(5) 0.070(9) Uani 1 1 d . .
H21 H 1.1592 0.9425 0.5818 0.084 Uiso 1 1 calc R U
C22 C 0.851(4) 0.9311(10) 0.5353(5) 0.057(8) Uani 1 1 d . .
H22 H 0.7676 0.9702 0.5528 0.068 Uiso 1 1 calc R U
C23 C 0.753(4) 0.8907(9) 0.4933(5) 0.065(7) Uani 1 1 d . .
H23 H 0.6004 0.9030 0.4814 0.078 Uiso 1 1 calc R U
C24 C 0.867(5) 0.8321(11) 0.4670(5) 0.084(10) Uani 1 1 d . .
H24 H 0.7964 0.8066 0.4370 0.101 Uiso 1 1 calc R U
C25 C 1.068(4) 0.8539(9) 0.3230(5) 0.054(7) Uani 1 1 d . .
C26 C 0.882(4) 0.8948(9) 0.3324(5) 0.060(8) Uani 1 1 d . .
H26 H 0.8624 0.9041 0.3652 0.072 Uiso 1 1 calc R U
C27 C 0.714(3) 0.9240(8) 0.2939(4) 0.048(6) Uani 1 1 d . .
H27 H 0.5763 0.9482 0.2998 0.057 Uiso 1 1 calc R U
C28 C 0.763(5) 0.9148(9) 0.2457(5) 0.066(9) Uani 1 1 d . .
C29 C 0.952(5) 0.8759(10) 0.2365(5) 0.080(9) Uani 1 1 d . .
H29 H 0.9780 0.8680 0.2041 0.096 Uiso 1 1 calc R U
C30 C 1.106(4) 0.8477(9) 0.2761(4) 0.058(7) Uani 1 1 d . .
H30 H 1.2437 0.8232 0.2704 0.070 Uiso 1 1 calc R U
C31 C 0.575(3) 0.9454(9) 0.2038(4) 0.058(7) Uani 1 1 d . .
H31A H 0.5335 1.0087 0.2093 0.088 Uiso 1 1 calc R U
H31B H 0.4454 0.9058 0.2032 0.088 Uiso 1 1 calc R U
H31C H 0.6287 0.9411 0.1726 0.088 Uiso 1 1 calc R U

loop_
_atom_site_aniso_label
_atom_site_aniso_U_11
_atom_site_aniso_U_22
_atom_site_aniso_U_33
_atom_site_aniso_U_23
_atom_site_aniso_U_13
_atom_site_aniso_U_12
S1 0.118(6) 0.049(2) 0.0363(16) 0.0007(16) 0.012(3) 0.002(4)
O1 0.130(17) 0.066(7) 0.038(5) -0.010(4) 0.015(7) 0.004(10)
O2 0.064(12) 0.050(6) 0.047(5) 0.000(4) 0.019(6) 0.006(7)
N2 0.147(19) 0.030(6) 0.028(5) -0.001(4) 0.010(8) -0.011(10)
C1 0.08(2) 0.053(9) 0.036(6) -0.005(6) 0.008(9) 0.015(11)
C2 0.049(18) 0.059(9) 0.042(7) -0.007(6) 0.002(10) 0.013(11)
C3 0.15(3) 0.037(8) 0.031(6) 0.001(5) -0.007(11) -0.011(13)
C4 0.12(2) 0.047(8) 0.037(7) -0.001(6) 0.000(10) -0.005(13)
C5 0.13(2) 0.047(8) 0.030(6) 0.006(6) -0.006(10) -0.017(12)
C6 0.07(2) 0.042(8) 0.035(6) 0.000(5) -0.005(9) 0.012(11)
C7 0.13(3) 0.049(11) 0.034(7) -0.008(7) 0.003(12) -0.030(14)
C8 0.07(2) 0.054(9) 0.047(8) -0.011(6) 0.009(10) 0.007(12)
C9 0.16(3) 0.051(12) 0.035(8) -0.010(7) 0.007(13) -0.011(16)
C10 0.18(4) 0.043(11) 0.042(8) -0.009(7) -0.006(14) -0.024(15)
C11 0.09(2) 0.046(8) 0.045(7) -0.003(6) 0.005(10) 0.020(12)
C12 0.13(3) 0.060(12) 0.037(8) -0.007(7) 0.022(13) -0.005(16)
C13 0.16(3) 0.077(13) 0.019(7) -0.006(7) 0.004(12) -0.019(18)
C14 0.10(2) 0.069(11) 0.034(7) -0.002(7) 0.013(11) 0.016(14)
C15 0.13(3) 0.067(13) 0.040(8) 0.000(8) 0.010(13) -0.031(17)
C16 0.17(3) 0.050(11) 0.040(8) -0.011(7) 0.011(13) 0.003(17)
C17 0.14(3) 0.039(9) 0.059(9) 0.005(7) 0.018(13) 0.007(14)
C18 0.06(2) 0.083(14) 0.068(11) 0.008(10) -0.009(12) -0.012(15)
C19 0.11(3) 0.035(9) 0.027(7) 0.007(6) 0.002(11) -0.003(13)
C20 0.11(2) 0.046(9) 0.039(7) 0.004(6) 0.016(11) -0.014(12)
C21 0.14(3) 0.037(9) 0.038(8) -0.002(6) 0.015(12) -0.006(15)
C22 0.10(3) 0.043(9) 0.043(9) 0.006(7) 0.043(11) 0.015(13)
C23 0.09(2) 0.060(10) 0.041(8) 0.005(7) 0.001(11) 0.002(14)
C24 0.18(3) 0.046(10) 0.023(7) 0.008(7) 0.012(13) 0.006(16)
C25 0.08(2) 0.031(8) 0.050(8) 0.003(6) 0.016(11) 0.002(12)
C26 0.11(2) 0.030(9) 0.042(7) 0.005(6) 0.004(12) -0.013(13)
C27 0.055(19) 0.038(8) 0.053(8) -0.006(6) 0.018(10) 0.005(11)
C28 0.12(3) 0.029(9) 0.037(8) -0.005(6) -0.007(11) -0.018(13)
C29 0.16(3) 0.044(10) 0.043(8) -0.007(7) 0.029(13) 0.021(15)
C30 0.09(2) 0.054(9) 0.033(6) -0.002(6) 0.020(10) -0.001(12)
C31 0.06(2) 0.062(9) 0.049(8) 0.008(7) 0.007(10) -0.008(12)

loop_
_atom_type_symbol
_atom_type_description
_atom_type_scat_dispersion_real
_atom_type_scat_dispersion_imag
_atom_type_scat_source
C C 0.0181 0.0091 'International Tables Vol C Tables 4.2.6.8 and 6.1.1.4'
H H 0.0000 0.0000 'International Tables Vol C Tables 4.2.6.8 and 6.1.1.4'
N N 0.0311 0.0180 'International Tables Vol C Tables 4.2.6.8 and 6.1.1.4'
O O 0.0492 0.0322 'International Tables Vol C Tables 4.2.6.8 and 6.1.1.4'
S S 0.3331 0.5567 'International Tables Vol C Tables 4.2.6.8 and 6.1.1.4'

loop_
_geom_angle_atom_site_label_1
_geom_angle_atom_site_label_2
_geom_angle_atom_site_label_3
_geom_angle
O2 S1 O1 118.5(8)
O2 S1 N2 106.0(5)
O1 S1 N2 110.1(7)
O2 S1 C25 110.3(6)
O1 S1 C25 107.1(8)
N2 S1 C25 103.9(10)
C1 N2 C4 110.3(8)
C1 N2 S1 116.8(10)
C4 N2 S1 116.2(11)
N2 C1 C5 109.8(11)
N2 C1 C2 101.6(10)
C5 C1 C2 112.4(16)
N2 C1 H1 110.9
C5 C1 H1 110.9
C2 C1 H1 110.9
C3 C2 C13 113.4(14)
C3 C2 C1 101.3(14)
C13 C2 C1 110.3(12)
C3 C2 H2 110.5
C13 C2 H2 110.5
C1 C2 H2 110.5
C2 C3 C4 104.8(11)
C2 C3 H3A 110.8
C4 C3 H3A 110.8
C2 C3 H3B 110.8
C4 C3 H3B 110.8
H3A C3 H3B 108.9
N2 C4 C3 103.4(9)
N2 C4 C19 109.8(13)
C3 C4 C19 113.9(15)
N2 C4 H4 109.8
C3 C4 H4 109.8
C19 C4 H4 109.8
C6 C5 C1 120.4(19)
C6 C5 H5 119.8
C1 C5 H5 119.8
C5 C6 C7 122.5(19)
C5 C6 H6 118.8
C7 C6 H6 118.8
C12 C7 C8 121.1(17)
C12 C7 C6 123.3(16)
C8 C7 C6 115(2)
C9 C8 C7 118(2)
C9 C8 H8 120.9
C7 C8 H8 120.9
C10 C9 C8 120.4(17)
C10 C9 H9 119.8
C8 C9 H9 119.8
C9 C10 C11 120.9(18)
C9 C10 H10 119.6
C11 C10 H10 119.6
C12 C11 C10 119(2)
C12 C11 H11 120.5
C10 C11 H11 120.5
C7 C12 C11 120.0(16)
C7 C12 H12 120.0
C11 C12 H12 120.0
C14 C13 C18 120.9(17)
C14 C13 C2 116(2)
C18 C13 C2 123(2)
C13 C14 C15 124(2)
C13 C14 H14 118.0
C15 C14 H14 118.0
C14 C15 C16 115(2)
C14 C15 H15 122.3
C16 C15 H15 122.3
C17 C16 C15 119.7(17)
C17 C16 H16 120.2
C15 C16 H16 120.2
C16 C17 C18 124(2)
C16 C17 H17 117.9
C18 C17 H17 117.9
C13 C18 C17 116(2)
C13 C18 H18 122.1
C17 C18 H18 122.1
C24 C19 C20 123(2)
C24 C19 C4 123.4(16)
C20 C19 C4 113(2)
C21 C20 C19 120(2)
C21 C20 H20 119.9
C19 C20 H20 119.9
C20 C21 C22 116.8(17)
C20 C21 H21 121.6
C22 C21 H21 121.6
C23 C22 C21 118.9(18)
C23 C22 H22 120.5
C21 C22 H22 120.5
C22 C23 C24 123(2)
C22 C23 H23 118.7
C24 C23 H23 118.7
C19 C24 C23 118.2(18)
C19 C24 H24 120.9
C23 C24 H24 120.9
C26 C25 C30 119.9(18)
C26 C25 S1 119.3(12)
C30 C25 S1 120.6(19)
C25 C26 C27 120.8(15)
C25 C26 H26 119.6
C27 C26 H26 119.6
C26 C27 C28 116(2)
C26 C27 H27 121.9
C28 C27 H27 121.9
C29 C28 C27 122.7(18)
C29 C28 C31 121.6(14)
C27 C28 C31 116(2)
C28 C29 C30 117.6(16)
C28 C29 H29 121.2
C30 C29 H29 121.2
C25 C30 C29 123(2)
C25 C30 H30 118.7
C29 C30 H30 118.7
C28 C31 H31A 109.5
C28 C31 H31B 109.5
H31A C31 H31B 109.5
C28 C31 H31C 109.5
H31A C31 H31C 109.5
H31B C31 H31C 109.5

loop_
_geom_bond_atom_site_label_1
_geom_bond_atom_site_label_2
_geom_bond_distance
S1 O2 1.433(9)
S1 O1 1.455(13)
S1 N2 1.639(14)
S1 C25 1.765(19)
N2 C1 1.498(14)
N2 C4 1.512(14)
C1 C5 1.54(2)
C1 C2 1.560(19)
C1 H1 1.0000
C2 C3 1.54(2)
C2 C13 1.56(2)
C2 H2 1.0000
C3 C4 1.558(16)
C3 H3A 0.9900
C3 H3B 0.9900
C4 C19 1.59(2)
C4 H4 1.0000
C5 C6 1.348(17)
C5 H5 0.9500
C6 C7 1.51(2)
C6 H6 0.9500
C7 C12 1.38(3)
C7 C8 1.43(2)
C8 C9 1.40(2)
C8 H8 0.9500
C9 C10 1.38(3)
C9 H9 0.9500
C10 C11 1.41(2)
C10 H10 0.9500
C11 C12 1.40(2)
C11 H11 0.9500
C12 H12 0.9500
C13 C14 1.37(3)
C13 C18 1.40(3)
C14 C15 1.40(2)
C14 H14 0.9500
C15 C16 1.43(3)
C15 H15 0.9500
C16 C17 1.37(3)
C16 H16 0.9500
C17 C18 1.40(2)
C17 H17 0.9500
C18 H18 0.9500
C19 C24 1.28(3)
C19 C20 1.41(2)
C20 C21 1.36(2)
C20 H20 0.9500
C21 C22 1.44(3)
C21 H21 0.9500
C22 C23 1.358(19)
C22 H22 0.9500
C23 C24 1.39(3)
C23 H23 0.9500
C24 H24 0.9500
C25 C26 1.35(3)
C25 C30 1.368(19)
C26 C27 1.42(2)
C26 H26 0.9500
C27 C28 1.43(2)
C27 H27 0.9500
C28 C29 1.35(3)
C28 C31 1.56(2)
C29 C30 1.39(2)
C29 H29 0.9500
C30 H30 0.9500
C31 H31A 0.9800
C31 H31B 0.9800
C31 H31C 0.9800

loop_
_geom_torsion_atom_site_label_1
_geom_torsion_atom_site_label_2
_geom_torsion_atom_site_label_3
_geom_torsion_atom_site_label_4
_geom_torsion
O2 S1 N2 C1 -165.3(12)
O1 S1 N2 C1 -35.9(15)
C25 S1 N2 C1 78.5(14)
O2 S1 N2 C4 -32.2(14)
O1 S1 N2 C4 97.1(11)
C25 S1 N2 C4 -148.5(12)
C4 N2 C1 C5 148.9(16)
S1 N2 C1 C5 -75.5(19)
C4 N2 C1 C2 30(2)
S1 N2 C1 C2 165.2(12)
N2 C1 C2 C3 -41.6(17)
C5 C1 C2 C3 -159.0(13)
N2 C1 C2 C13 -162.0(17)
C5 C1 C2 C13 81(2)
C13 C2 C3 C4 157.5(16)
C1 C2 C3 C4 39.4(18)
C1 N2 C4 C3 -5(2)
S1 N2 C4 C3 -141.2(14)
C1 N2 C4 C19 -127.3(16)
S1 N2 C4 C19 96.8(17)
C2 C3 C4 N2 -22(2)
C2 C3 C4 C19 97.5(17)
N2 C1 C5 C6 120.4(14)
C2 C1 C5 C6 -127.3(15)
C1 C5 C6 C7 -174.0(12)
C5 C6 C7 C12 4(3)
C5 C6 C7 C8 -180.0(13)
C12 C7 C8 C9 -2(3)
C6 C7 C8 C9 -178.4(14)
C7 C8 C9 C10 5(3)
C8 C9 C10 C11 -7(3)
C9 C10 C11 C12 6(3)
C8 C7 C12 C11 1(3)
C6 C7 C12 C11 177.2(14)
C10 C11 C12 C7 -3(3)
C3 C2 C13 C14 153.7(15)
C1 C2 C13 C14 -94(2)
C3 C2 C13 C18 -28(2)
C1 C2 C13 C18 84.5(18)
C18 C13 C14 C15 1(3)
C2 C13 C14 C15 178.7(13)
C13 C14 C15 C16 -1(2)
C14 C15 C16 C17 0(2)
C15 C16 C17 C18 1(3)
C14 C13 C18 C17 0(3)
C2 C13 C18 C17 -177.6(13)
C16 C17 C18 C13 -1(3)
N2 C4 C19 C24 28(2)
C3 C4 C19 C24 -87.9(19)
N2 C4 C19 C20 -147.8(13)
C3 C4 C19 C20 96.7(18)
C24 C19 C20 C21 3(3)
C4 C19 C20 C21 178.6(13)
C19 C20 C21 C22 0(2)
C20 C21 C22 C23 -2(2)
C21 C22 C23 C24 1(2)
C20 C19 C24 C23 -5(3)
C4 C19 C24 C23 -179.6(13)
C22 C23 C24 C19 3(3)
O2 S1 C25 C26 -55.7(16)
O1 S1 C25 C26 174.0(12)
N2 S1 C25 C26 57.5(14)
O2 S1 C25 C30 118.0(13)
O1 S1 C25 C30 -12.2(15)
N2 S1 C25 C30 -128.8(13)
C30 C25 C26 C27 6(2)
S1 C25 C26 C27 179.7(11)
C25 C26 C27 C28 -5(2)
C26 C27 C28 C29 4(2)
C26 C27 C28 C31 178.9(12)
C27 C28 C29 C30 -3(3)
C31 C28 C29 C30 -177.7(14)
C26 C25 C30 C29 -5(2)
S1 C25 C30 C29 -178.6(12)
C28 C29 C30 C25 3(3)
